data_7113754
loop_
_publ_author_name
'Dolomanov, Oleg V.'
'Blake, Alexander J.'
'Champness, Neil R.'
'Schr\"oder, Martin'
'Wilson, Claire'

_publ_section_title
;
 A novel synthetic strategy for hexanuclear supramolecular
 architectures
;
_journal_issue 6
_journal_name_full 'Chemical Communications'
_journal_page_first 682
_journal_paper_doi 10.1039/b300605k
_journal_year 2003
_chemical_formula_sum 'C33 H35 Ag B F4 N7 O3'
_chemical_formula_weight 772.36
_chemical_name_common
;
bis(6,6'-ethynyl-4-pyridine)2,2'-bipyridyl silver 
tetrafluoroborate hexamer
;
_chemical_name_systematic
;
bis(6,6'-ethynyl-4-pyridine)2,2'-bipyridyl silver 
tetrafluoroborate hexamer
;
_space_group_IT_number 148
_symmetry_cell_setting rhombohedral
_symmetry_space_group_name_Hall '-R 3'
_symmetry_space_group_name_H-M 'R -3 :H'
_atom_sites_solution_hydrogens geom
_atom_sites_solution_primary direct
_atom_sites_solution_secondary 'difference Fourier'
_audit_creation_method SHELXL-97
_cell_angle_alpha 90.00
_cell_angle_beta 90.00
_cell_angle_gamma 120.00
_cell_formula_units_Z 18
_cell_length_a 20.803(3)
_cell_length_b 20.803(3)
_cell_length_c 40.125(10)
_cell_measurement_reflns_used 1488
_cell_measurement_temperature 150(2)
_cell_measurement_theta_max 19.2
_cell_measurement_theta_min 2.3
_cell_volume 15038(5)
_computing_cell_refinement 'Bruker SAINT version 6.02a (Bruker, 2000)'
_computing_data_collection 'Bruker SMART version 5.624 (Bruker, 2001)'
_computing_data_reduction 'Bruker SAINT; Bruker SHELXTL (Bruker, 1997)'
_computing_molecular_graphics 'OLEX (Dolomanov, 2001)'
_computing_publication_material 'SHELXL-97; PLATON (Spek, 2001)'
_computing_structure_refinement 'SHELXL-97 (Sheldrick, 1997)'
_computing_structure_solution 'SHELXS-97 (Sheldrick, 1990)'
_diffrn_ambient_temperature 150(2)
_diffrn_measured_fraction_theta_full 0.962
_diffrn_measured_fraction_theta_max 0.862
_diffrn_measurement_device_type 'Bruker SMART1000 CCD area detector'
_diffrn_measurement_method omega
_diffrn_radiation_monochromator graphite
_diffrn_radiation_source 'sealed tube'
_diffrn_radiation_type MoK\a
_diffrn_radiation_wavelength 0.71073
_diffrn_reflns_av_R_equivalents 0.065
_diffrn_reflns_av_sigmaI/netI 0.216
_diffrn_reflns_limit_h_max 23
_diffrn_reflns_limit_h_min -23
_diffrn_reflns_limit_k_max 25
_diffrn_reflns_limit_k_min -14
_diffrn_reflns_limit_l_max 54
_diffrn_reflns_limit_l_min -36
_diffrn_reflns_number 14447
_diffrn_reflns_theta_full 27.50
_diffrn_reflns_theta_max 19.2
_diffrn_reflns_theta_min 2.30
_diffrn_standards_decay_% none
_exptl_absorpt_coefficient_mu 0.671
_exptl_absorpt_correction_type none
_exptl_crystal_colour colourless
_exptl_crystal_density_diffrn 1.535
_exptl_crystal_description sphenoid
_exptl_crystal_F_000 7092
_exptl_crystal_size_max 0.12
_exptl_crystal_size_mid 0.10
_exptl_crystal_size_min 0.07
_refine_diff_density_max 0.54
_refine_diff_density_min -0.40
_refine_diff_density_rms 0.06
_refine_ls_extinction_method none
_refine_ls_goodness_of_fit_ref 0.610
_refine_ls_hydrogen_treatment 'riding model'
_refine_ls_matrix_type full
_refine_ls_number_parameters 284
_refine_ls_number_reflns 7605
_refine_ls_number_restraints 11
_refine_ls_restrained_S_all 0.648
_refine_ls_R_factor_all 0.122
_refine_ls_R_factor_gt 0.0423
_refine_ls_shift/su_max 0.000
_refine_ls_shift/su_mean 0.000
_refine_ls_structure_factor_coef Fsqd
_refine_ls_weighting_details
;
calc w=1/[\s^2^(Fo^2^)+(0.0416P)^2^] where P=(Fo^2^+2Fc^2^)/3
;
_refine_ls_weighting_scheme calc
_refine_ls_wR_factor_gt 0.092
_refine_ls_wR_factor_ref 0.103
_reflns_number_gt 2430
_reflns_number_total 7605
_reflns_threshold_expression >2sigma(I)
_cod_duplicate_entry 7104030
_cod_data_source_file b300605k.txt
_cod_data_source_block Compound_2_(AG4PYY)
_cod_depositor_comments
;
The following automatic conversions were performed:

'_symmetry_cell_setting' value 'Rhombohedral' changed to
'rhombohedral' according to
/usr/data/users/saulius/automatic-downloads/retrospective/RSC/lib/dictionaries/cif_core.dic
dictionary named 'cif_core.dic' version 2.4.2 from 2011-04-26.

Automatic conversion script
Id: cif_fix_values 2281 2013-09-26 08:29:07Z andrius 

The following automatic conversions were performed:

'_atom_sites_solution_hydrogens' value 'geometrically placed' was
changed to 'geom'.

Automatic conversion script
Id: cif_fix_values 6452 2018-10-05 10:23:21Z andrius 
;
_cod_original_sg_symbol_H-M R-3
_cod_database_code 7113754

loop_
_symmetry_equiv_pos_as_xyz
'x, y, z'
'-y, x-y, z'
'-x+y, -x, z'
'x+2/3, y+1/3, z+1/3'
'-y+2/3, x-y+1/3, z+1/3'
'-x+y+2/3, -x+1/3, z+1/3'
'x+1/3, y+2/3, z+2/3'
'-y+1/3, x-y+2/3, z+2/3'
'-x+y+1/3, -x+2/3, z+2/3'
'-x, -y, -z'
'y, -x+y, -z'
'x-y, x, -z'
'-x+2/3, -y+1/3, -z+1/3'
'y+2/3, -x+y+1/3, -z+1/3'
'x-y+2/3, x+1/3, -z+1/3'
'-x+1/3, -y+2/3, -z+2/3'
'y+1/3, -x+y+2/3, -z+2/3'
'x-y+1/3, x+2/3, -z+2/3'

loop_
_atom_site_label
_atom_site_type_symbol
_atom_site_fract_x
_atom_site_fract_y
_atom_site_fract_z
_atom_site_U_iso_or_equiv
_atom_site_adp_type
_atom_site_occupancy
_atom_site_symmetry_multiplicity
_atom_site_calc_flag
_atom_site_refinement_flags
_atom_site_disorder_assembly
_atom_site_disorder_group
Ag1 Ag 0.21069(2) 0.29381(2) -0.081432(10) 0.06340(16) Uani 1 1 d . . .
N1 N 0.3255(3) 0.3990(2) -0.09759(10) 0.0600(12) Uani 1 1 d . . .
C2 C 0.3226(3) 0.4407(3) -0.12238(13) 0.0590(14) Uani 1 1 d . . .
C3 C 0.3880(3) 0.4944(3) -0.13836(13) 0.0723(16) Uani 1 1 d . . .
H3A H 0.3858 0.5239 -0.1559 0.087 Uiso 1 1 calc R . .
C4 C 0.4551(3) 0.5032(3) -0.12800(15) 0.096(2) Uani 1 1 d . . .
H4A H 0.4998 0.5392 -0.1383 0.115 Uiso 1 1 calc R . .
C5 C 0.4570(3) 0.4591(3) -0.10240(14) 0.090(2) Uani 1 1 d . . .
H5A H 0.5027 0.4635 -0.0955 0.108 Uiso 1 1 calc R . .
C6 C 0.3921(4) 0.4096(3) -0.08745(14) 0.0761(18) Uani 1 1 d . . .
C7 C 0.3875(3) 0.3606(3) -0.06111(14) 0.0790(19) Uani 1 1 d . . .
C8 C 0.3765(3) 0.3168(3) -0.04012(14) 0.0826(19) Uani 1 1 d . . .
C9 C 0.3559(4) 0.2600(3) -0.01491(14) 0.086(2) Uani 1 1 d . . .
C10 C 0.2834(3) 0.2180(3) -0.00442(12) 0.0715(16) Uani 1 1 d . . .
H10A H 0.2460 0.2265 -0.0133 0.086 Uiso 1 1 calc R . .
C11 C 0.2659(3) 0.1640(3) 0.01891(12) 0.0723(17) Uani 1 1 d . . .
H11A H 0.2152 0.1340 0.0249 0.087 Uiso 1 1 calc R . .
N12 N 0.3146(3) 0.1506(3) 0.03363(11) 0.0858(16) Uani 1 1 d . . .
C13 C 0.3846(4) 0.1893(5) 0.02377(19) 0.153(4) Uani 1 1 d . . .
H13A H 0.4206 0.1792 0.0331 0.183 Uiso 1 1 calc R . .
C14 C 0.4060(4) 0.2457(4) -0.00075(19) 0.165(4) Uani 1 1 d . . .
H14A H 0.4566 0.2739 -0.0072 0.198 Uiso 1 1 calc R . .
N1' N 0.1904(2) 0.3653(2) -0.12086(9) 0.0511(11) Uani 1 1 d . . .
C2' C 0.2493(3) 0.4277(3) -0.13225(11) 0.0492(13) Uani 1 1 d . . .
C3' C 0.2392(3) 0.4770(3) -0.15245(11) 0.0538(13) Uani 1 1 d . . .
H3'A H 0.2810 0.5216 -0.1600 0.065 Uiso 1 1 calc R . .
C4' C 0.1675(3) 0.4603(3) -0.16149(12) 0.0596(15) Uani 1 1 d . . .
H4'A H 0.1604 0.4934 -0.1753 0.071 Uiso 1 1 calc R . .
C5' C 0.1079(3) 0.3962(3) -0.15037(13) 0.0603(14) Uani 1 1 d . . .
H5'A H 0.0588 0.3830 -0.1566 0.072 Uiso 1 1 calc R . .
C6' C 0.1216(3) 0.3501(3) -0.12931(12) 0.0538(14) Uani 1 1 d . . .
C7' C 0.0594(3) 0.2811(3) -0.11673(13) 0.0586(15) Uani 1 1 d . . .
C8' C 0.0073(3) 0.2261(3) -0.10800(13) 0.0605(15) Uani 1 1 d . . .
C9' C -0.0594(3) 0.1585(3) -0.09944(12) 0.0534(14) Uani 1 1 d . . .
C10' C -0.0568(3) 0.1040(3) -0.08038(12) 0.0534(13) Uani 1 1 d . . .
H10B H -0.0112 0.1112 -0.0716 0.064 Uiso 1 1 calc R . .
C11' C -0.1237(3) 0.0380(3) -0.07448(12) 0.0521(13) Uani 1 1 d . . .
H11B H -0.1222 0.0009 -0.0612 0.063 Uiso 1 1 calc R . .
N12' N -0.1885(2) 0.0244(2) -0.08617(9) 0.0512(10) Uani 1 1 d . . .
C13' C -0.1898(3) 0.0782(3) -0.10379(12) 0.0601(14) Uani 1 1 d . . .
H13B H -0.2363 0.0695 -0.1120 0.072 Uiso 1 1 calc R . .
C14' C -0.1270(3) 0.1466(3) -0.11090(12) 0.0608(14) Uani 1 1 d . . .
H14B H -0.1308 0.1836 -0.1232 0.073 Uiso 1 1 calc R . .
B10 B 0.0000 0.0000 -0.1400(2) 0.065(3) Uani 1 3 d SD . .
F11 F -0.03481(13) -0.07332(12) -0.14982(6) 0.0556(7) Uani 1 1 d D . .
F12 F 0.0000 0.0000 -0.10466(13) 0.0819(16) Uani 1 3 d SD . .
B1 B 0.0000 0.0000 0.0000 0.148(9) Uiso 1 6 d SD . .
F1 F 0.0000 0.0000 -0.03513(18) 0.133(5) Uiso 0.50 3 d SPD A 1
F2 F 0.0266(6) 0.0745(3) -0.0120(2) 0.163(4) Uiso 0.50 1 d PD . 2

loop_
_atom_site_aniso_label
_atom_site_aniso_U_11
_atom_site_aniso_U_22
_atom_site_aniso_U_33
_atom_site_aniso_U_23
_atom_site_aniso_U_13
_atom_site_aniso_U_12
Ag1 0.0833(3) 0.0438(3) 0.0647(3) 0.0181(2) 0.0348(2) 0.0329(3)
N1 0.075(3) 0.044(3) 0.051(3) 0.015(2) 0.011(2) 0.022(3)
C2 0.062(4) 0.051(4) 0.059(4) 0.014(3) 0.017(3) 0.025(3)
C3 0.066(4) 0.067(4) 0.075(4) 0.031(3) 0.011(3) 0.027(3)
C4 0.064(5) 0.091(5) 0.111(5) 0.046(4) 0.010(4) 0.022(4)
C5 0.069(4) 0.082(5) 0.098(5) 0.054(4) 0.003(4) 0.021(4)
C6 0.065(4) 0.060(4) 0.074(4) 0.029(3) 0.002(3) 0.009(3)
C7 0.071(4) 0.068(4) 0.065(4) 0.028(3) -0.004(3) 0.010(3)
C8 0.078(5) 0.087(5) 0.068(4) 0.013(4) -0.004(3) 0.029(4)
C9 0.080(5) 0.082(5) 0.070(4) 0.041(4) -0.016(4) 0.021(4)
C10 0.074(4) 0.091(5) 0.057(4) 0.023(3) 0.000(3) 0.047(4)
C11 0.065(4) 0.097(5) 0.057(4) 0.024(3) -0.006(3) 0.043(4)
N12 0.060(3) 0.094(4) 0.081(3) 0.042(3) -0.002(3) 0.022(3)
C13 0.087(6) 0.197(9) 0.161(8) 0.117(7) 0.006(5) 0.061(6)
C14 0.083(6) 0.190(8) 0.160(8) 0.128(7) 0.001(5) 0.022(6)
N1' 0.052(3) 0.031(2) 0.064(3) 0.007(2) 0.022(2) 0.016(2)
C2' 0.061(4) 0.033(3) 0.045(3) 0.004(2) 0.015(3) 0.017(3)
C3' 0.067(4) 0.030(3) 0.057(3) 0.012(2) 0.015(3) 0.019(3)
C4' 0.062(4) 0.040(3) 0.077(4) 0.009(3) 0.005(3) 0.025(3)
C5' 0.059(4) 0.045(3) 0.078(4) 0.000(3) 0.012(3) 0.026(3)
C6' 0.059(4) 0.036(3) 0.062(3) 0.001(3) 0.026(3) 0.021(3)
C7' 0.063(4) 0.032(3) 0.078(4) 0.004(3) 0.023(3) 0.022(3)
C8' 0.068(4) 0.041(3) 0.073(4) -0.002(3) 0.023(3) 0.027(3)
C9' 0.049(4) 0.041(3) 0.067(4) 0.006(3) 0.021(3) 0.021(3)
C10' 0.038(3) 0.048(3) 0.073(3) -0.003(3) 0.007(3) 0.020(3)
C11' 0.044(3) 0.049(3) 0.059(3) 0.002(3) -0.002(3) 0.020(3)
N12' 0.043(3) 0.050(3) 0.055(3) 0.006(2) -0.003(2) 0.019(2)
C13' 0.050(4) 0.064(4) 0.065(4) 0.006(3) -0.007(3) 0.028(3)
C14' 0.060(4) 0.047(4) 0.072(4) 0.013(3) 0.013(3) 0.024(3)
B10 0.060(5) 0.060(5) 0.075(9) 0.000 0.000 0.030(3)
F11 0.0435(16) 0.0333(15) 0.088(2) -0.0057(14) -0.0058(14) 0.0173(13)
F12 0.082(3) 0.082(3) 0.081(4) 0.000 0.000 0.0412(13)

loop_
_atom_type_symbol
_atom_type_description
_atom_type_scat_dispersion_real
_atom_type_scat_dispersion_imag
_atom_type_scat_source
C C 0.0033 0.0016 'International Tables Vol C Tables 4.2.6.8 and 6.1.1.4'
H H 0.0000 0.0000 'International Tables Vol C Tables 4.2.6.8 and 6.1.1.4'
B B 0.0013 0.0007 'International Tables Vol C Tables 4.2.6.8 and 6.1.1.4'
N N 0.0061 0.0033 'International Tables Vol C Tables 4.2.6.8 and 6.1.1.4'
F F 0.0171 0.0103 'International Tables Vol C Tables 4.2.6.8 and 6.1.1.4'
Ag Ag -0.8971 1.1015 'International Tables Vol C Tables 4.2.6.8 and 6.1.1.4'
O O 0.0106 0.0060 'International Tables Vol C Tables 4.2.6.8 and 6.1.1.4'

loop_
_geom_angle_atom_site_label_1
_geom_angle_atom_site_label_2
_geom_angle_atom_site_label_3
_geom_angle
_geom_angle_site_symmetry_1
_geom_angle_site_symmetry_3
_geom_angle_publ_flag
N12' Ag1 N12 118.58(16) 3 12 y
N12' Ag1 N1' 131.68(13) 3 . y
N12 Ag1 N1' 102.56(15) 12 . y
N12' Ag1 N1 112.15(15) 3 . y
N12 Ag1 N1 112.29(16) 12 . y
N1' Ag1 N1 69.52(15) . . y
C2 N1 C6 119.4(5) . . ?
C2 N1 Ag1 116.6(4) . . y
C6 N1 Ag1 122.8(3) . . y
N1 C2 C3 120.8(5) . . ?
N1 C2 C2' 117.4(5) . . ?
C3 C2 C2' 121.7(5) . . ?
C4 C3 C2 118.7(5) . . ?
C3 C4 C5 119.7(6) . . ?
C6 C5 C4 118.7(6) . . ?
N1 C6 C5 122.5(5) . . ?
N1 C6 C7 113.9(5) . . ?
C5 C6 C7 123.4(6) . . ?
C8 C7 C6 173.6(7) . . y
C7 C8 C9 174.9(7) . . y
C14 C9 C10 117.0(5) . . ?
C14 C9 C8 122.0(6) . . ?
C10 C9 C8 120.9(6) . . ?
C11 C10 C9 119.3(5) . . ?
N12 C11 C10 124.4(5) . . ?
C11 N12 C13 117.8(5) . . ?
C11 N12 Ag1 125.2(4) . 11 ?
C13 N12 Ag1 115.9(4) . 11 ?
N12 C13 C14 120.3(6) . . ?
C9 C14 C13 121.1(7) . . ?
C2' N1' C6' 119.2(4) . . ?
C2' N1' Ag1 118.5(3) . . y
C6' N1' Ag1 121.8(3) . . y
N1' C2' C3' 120.5(5) . . ?
N1' C2' C2 116.5(4) . . ?
C3' C2' C2 123.0(5) . . ?
C4' C3' C2' 119.9(5) . . ?
C5' C4' C3' 119.5(5) . . ?
C4' C5' C6' 117.9(5) . . ?
N1' C6' C5' 123.0(5) . . ?
N1' C6' C7' 117.3(5) . . ?
C5' C6' C7' 119.7(5) . . ?
C8' C7' C6' 176.4(6) . . y
C7' C8' C9' 175.9(6) . . y
C14' C9' C10' 119.2(5) . . ?
C14' C9' C8' 119.6(5) . . ?
C10' C9' C8' 121.2(5) . . ?
C9' C10' C11' 117.8(5) . . ?
N12' C11' C10' 124.0(5) . . ?
C11' N12' C13' 117.1(4) . . ?
C11' N12' Ag1 125.0(3) . 2 ?
C13' N12' Ag1 117.8(3) . 2 ?
N12' C13' C14' 124.2(5) . . ?
C9' C14' C13' 117.7(5) . . ?
F11 B10 F11 112.1(3) 2 . ?
F11 B10 F12 106.7(3) . . ?
F1 B1 F2 109.5(3) . 10 ?

loop_
_geom_bond_atom_site_label_1
_geom_bond_atom_site_label_2
_geom_bond_distance
_geom_bond_site_symmetry_2
_geom_bond_publ_flag
Ag1 N12' 2.222(4) 3 y
Ag1 N12 2.287(4) 12 y
Ag1 N1' 2.349(4) . y
Ag1 N1 2.385(4) . y
N1 C2 1.340(6) . ?
N1 C6 1.353(6) . ?
C2 C3 1.411(6) . ?
C2 C2' 1.466(6) . ?
C3 C4 1.377(7) . ?
C4 C5 1.390(7) . ?
C5 C6 1.361(7) . ?
C6 C7 1.438(7) . ?
C7 C8 1.177(7) . y
C8 C9 1.448(7) . ?
C9 C14 1.343(8) . ?
C9 C10 1.378(7) . ?
C10 C11 1.364(6) . ?
C11 N12 1.316(6) . ?
N12 C13 1.323(7) . ?
N12 Ag1 2.287(4) 11 ?
C13 C14 1.423(8) . ?
N1' C2' 1.343(5) . ?
N1' C6' 1.347(6) . ?
C2' C3' 1.402(6) . ?
C3' C4' 1.399(6) . ?
C4' C5' 1.365(6) . ?
C5' C6' 1.409(6) . ?
C6' C7' 1.461(7) . ?
C7' C8' 1.168(6) . y
C8' C9' 1.438(7) . ?
C9' C14' 1.380(6) . ?
C9' C10' 1.391(6) . ?
C10' C11' 1.403(6) . ?
C11' N12' 1.317(5) . ?
N12' C13' 1.336(5) . ?
N12' Ag1 2.222(4) 2 y
C13' C14' 1.397(6) . ?
B10 F11 1.379(3) . ?
B10 F12 1.416(7) . ?
B1 F1 1.410(7) . ?
B1 F2 1.442(6) . ?
